data_2311479
loop_
_publ_author_name
'Gupta, Anand'
'Singh, Harkesh B.'
'Butcher, Ray J.'

_publ_section_title
;
 Crystal structure of
 {2,6-bis-[(di-methyl-amino)-meth-yl]phenyl-\k<sup>3</sup><i>N</i>,<i>C</i><sup>1</sup>,<i>N</i>'}(bromido/chlorido)-mercury(II).
;
_journal_coeditor_code HG5496
_journal_issue 'Pt 11'
_journal_name_full 'Acta crystallographica. Section E, Crystallographic communications'
_journal_page_first 1679
_journal_page_last 1682
_journal_paper_doi 10.1107/S2056989017014682
_journal_volume 73
_journal_year 2017
_chemical_formula_iupac '[Hg Br0.30 Cl0.70 (C12 H19 N2)], [Hg Br0.24 Cl0.76 (C12 H19 N2)]'
_chemical_formula_moiety
;
C12 H19 Br0.30 Cl0.70 Hg N2, C12 H19 Br0.24 Cl0.76 Hg N2
;
_chemical_formula_sum 'C24 H38 Br0.54 Cl1.46 Hg2 N4'
_chemical_formula_weight 878.78
_chemical_name_systematic
;
{2,6-Bis[(dimethylamino)methyl]phenyl-\k^3^<i>N</i>,<i>C</i>^1^,<i>N</i>'}\
[bromido/chlorido(0.30/0.70)]mercury(II)--{2,6-bis[(dimethylamino)methyl]phenyl-
\k^3^<i>N</i>,<i>C</i>^1^,<i>N</i>'}[bromido/chlorido(0.24/0.76)]mercury(II)
(1/1)
;
_space_group_crystal_system monoclinic
_space_group_IT_number 14
_space_group_name_Hall '-P 2yn'
_space_group_name_H-M_alt 'P 1 21/n 1'
_atom_sites_solution_hydrogens geom
_atom_sites_solution_primary direct
_atom_sites_solution_secondary difmap
_audit_creation_method SHELXL-2017/1
_cell_angle_alpha 90
_cell_angle_beta 93.8563(15)
_cell_angle_gamma 90
_cell_formula_units_Z 4
_cell_length_a 9.51872(15)
_cell_length_b 10.88545(17)
_cell_length_c 27.8353(5)
_cell_measurement_reflns_used 6238
_cell_measurement_temperature 123(2)
_cell_measurement_theta_max 75.4852
_cell_measurement_theta_min 3.1799
_cell_volume 2877.64(8)
_computing_cell_refinement
;
CrysAlis PRO (Agilent,(2012)
;
_computing_data_collection
;
CrysAlis PRO (Agilent,(2012)
;
_computing_data_reduction
;
CrysAlis PRO (Agilent,(2012)
;
_computing_molecular_graphics
;
SHELXTL (Sheldrick, 2008)
;
_computing_publication_material
;
SHELXTL (Sheldrick, 2008)
;
_computing_structure_refinement
;
SHELXL2017 (Sheldrick, 2015)
;
_computing_structure_solution
;
SHELXS97 (Sheldrick, 2008)
;
_diffrn_ambient_temperature 123(2)
_diffrn_detector_area_resol_mean 10.5081
_diffrn_measured_fraction_theta_full 0.996
_diffrn_measured_fraction_theta_max 0.966
_diffrn_measurement_device_type 'Agilent Xcalibur Ruby Gemini'
_diffrn_measurement_method '\w scans'
_diffrn_radiation_type CuK\a
_diffrn_radiation_wavelength 1.54184
_diffrn_reflns_av_R_equivalents 0.0454
_diffrn_reflns_limit_h_max 11
_diffrn_reflns_limit_h_min -11
_diffrn_reflns_limit_k_max 13
_diffrn_reflns_limit_k_min -12
_diffrn_reflns_limit_l_max 22
_diffrn_reflns_limit_l_min -34
_diffrn_reflns_number 11395
_diffrn_reflns_theta_full 67.500
_diffrn_reflns_theta_max 75.670
_diffrn_reflns_theta_min 3.183
_exptl_absorpt_coefficient_mu 21.124
_exptl_absorpt_correction_T_max 0.248
_exptl_absorpt_correction_T_min 0.033
_exptl_absorpt_correction_type analytical
_exptl_absorpt_process_details
;
[CrysAlis PRO (Agilent, 2012), based on expressions derived by
Clark & Reid (1995)]
;
_exptl_crystal_colour colorless
_exptl_crystal_density_diffrn 2.028
_exptl_crystal_density_method 'not measured'
_exptl_crystal_description plate
_exptl_crystal_F_000 1654.7
_exptl_crystal_size_max 0.2869
_exptl_crystal_size_mid 0.2511
_exptl_crystal_size_min 0.0998
_refine_diff_density_max 1.280
_refine_diff_density_min -1.656
_refine_ls_extinction_method none
_refine_ls_goodness_of_fit_ref 1.056
_refine_ls_hydrogen_treatment constr
_refine_ls_matrix_type full
_refine_ls_number_parameters 317
_refine_ls_number_reflns 5778
_refine_ls_number_restraints 12
_refine_ls_restrained_S_all 1.055
_refine_ls_R_factor_all 0.0388
_refine_ls_R_factor_gt 0.0326
_refine_ls_shift/su_max 0.002
_refine_ls_shift/su_mean 0.000
_refine_ls_structure_factor_coef Fsqd
_refine_ls_weighting_details 'w=1/[\s^2^(Fo^2^)+(0.0257P)^2^] where P=(Fo^2^+2Fc^2^)/3'
_refine_ls_weighting_scheme calc
_refine_ls_wR_factor_gt 0.0711
_refine_ls_wR_factor_ref 0.0747
_reflns_number_gt 5120
_reflns_number_total 5778
_reflns_threshold_expression 'I > 2\s(I)'
_cod_data_source_file hg5496sup1.cif
_cod_data_source_block I
_cod_original_sg_symbol_H-M 'P 21/n'
_cod_database_code 2311479
_shelx_space_group_comment
;
The symmetry employed for this shelxl refinement is uniquely defined
by the following loop, which should always be used as a source of
symmetry information in preference to the above space-group names.
They are only intended as comments.
;

loop_
_space_group_symop_operation_xyz
'x, y, z'
'-x+1/2, y+1/2, -z+1/2'
'-x, -y, -z'
'x-1/2, -y-1/2, z-1/2'

loop_
_atom_site_type_symbol
_atom_site_label
_atom_site_fract_x
_atom_site_fract_y
_atom_site_fract_z
_atom_site_U_iso_or_equiv
_atom_site_adp_type
_atom_site_calc_flag
_atom_site_occupancy
_atom_site_disorder_assembly
_atom_site_disorder_group
Hg Hg1 0.67865(2) 0.22147(2) 0.59002(2) 0.02302(7) Uani d 1 . .
Hg Hg2 1.04508(2) 0.16424(2) 0.62562(2) 0.02172(7) Uani d 1 . .
Cl Cl1 0.696(2) 0.217(2) 0.5057(7) 0.034(2) Uani d 0.699(7) A 1
Cl Cl2 1.0246(15) -0.0473(11) 0.6361(5) 0.0261(15) Uani d 0.763(7) B 1
Br Br1 0.693(2) 0.195(2) 0.5053(7) 0.033(3) Uani d 0.301(7) A 2
Br Br2 1.008(2) -0.0552(18) 0.6292(7) 0.028(3) Uani d 0.237(7) B 2
C C7B 1.0827(6) 0.3309(6) 0.5309(2) 0.0293(12) Uani d 1 . .
H H7BA 0.981756 0.316055 0.521854 0.035 Uiso calc 1 . .
H H7BB 1.121654 0.379092 0.504766 0.035 Uiso calc 1 . .
C C3B 1.1228(6) 0.5310(6) 0.5743(2) 0.0308(12) Uani d 1 . .
H H3BA 1.137928 0.567980 0.544182 0.037 Uiso calc 1 . .
C C6A 0.6440(5) 0.1362(5) 0.69141(19) 0.0195(10) Uani d 1 . .
N N2A 0.5517(5) 0.0024(5) 0.62484(17) 0.0254(9) Uani d 1 . .
N N1A 0.6216(5) 0.4670(5) 0.60575(18) 0.0266(10) Uani d 1 . .
C C4A 0.6285(6) 0.2670(6) 0.7610(2) 0.0262(11) Uani d 1 . .
H H4AA 0.616324 0.276087 0.794375 0.031 Uiso calc 1 . .
N N1B 1.1559(6) 0.2121(5) 0.53496(18) 0.0285(10) Uani d 1 . .
N N2B 1.1252(5) 0.2467(5) 0.71894(17) 0.0247(9) Uani d 1 . .
C C4B 1.1289(7) 0.6030(6) 0.6159(3) 0.0333(13) Uani d 1 . .
H H4BA 1.146235 0.688797 0.614067 0.040 Uiso calc 1 . .
C C1B 1.0743(6) 0.3525(5) 0.6213(2) 0.0216(10) Uani d 1 . .
C C7A 0.6960(6) 0.4705(5) 0.6536(2) 0.0275(11) Uani d 1 . .
H H7AA 0.667054 0.544923 0.670857 0.033 Uiso calc 1 . .
H H7AB 0.798562 0.476236 0.649976 0.033 Uiso calc 1 . .
C C9A 0.4755(7) 0.5018(6) 0.6083(3) 0.0364(14) Uani d 1 . .
H H9AA 0.429645 0.505095 0.575756 0.055 Uiso calc 1 . .
H H9AB 0.470317 0.582844 0.623472 0.055 Uiso calc 1 . .
H H9AC 0.427680 0.441186 0.627483 0.055 Uiso calc 1 . .
C C5B 1.1094(6) 0.5482(6) 0.6599(2) 0.0312(12) Uani d 1 . .
H H5BA 1.114782 0.596728 0.688286 0.037 Uiso calc 1 . .
C C3A 0.6472(5) 0.3708(5) 0.7327(2) 0.0252(11) Uani d 1 . .
H H3AA 0.647103 0.450383 0.746694 0.030 Uiso calc 1 . .
C C8A 0.6926(8) 0.5444(7) 0.5721(3) 0.0395(15) Uani d 1 . .
H H8AA 0.657279 0.525039 0.539078 0.059 Uiso calc 1 . .
H H8AB 0.794228 0.529126 0.575688 0.059 Uiso calc 1 . .
H H8AC 0.674005 0.630996 0.578908 0.059 Uiso calc 1 . .
C C10B 1.0566(6) 0.3661(6) 0.7115(2) 0.0258(11) Uani d 1 . .
H H10A 1.092313 0.423059 0.737239 0.031 Uiso calc 1 . .
H H10B 0.954042 0.356259 0.714164 0.031 Uiso calc 1 . .
C C5A 0.6275(6) 0.1514(6) 0.7408(2) 0.0240(10) Uani d 1 . .
H H5AA 0.615475 0.081382 0.760486 0.029 Uiso calc 1 . .
C C11B 1.2757(7) 0.2609(7) 0.7270(2) 0.0347(13) Uani d 1 . .
H H11A 1.321057 0.180288 0.725650 0.052 Uiso calc 1 . .
H H11B 1.297727 0.297876 0.758692 0.052 Uiso calc 1 . .
H H11C 1.310550 0.314276 0.702021 0.052 Uiso calc 1 . .
C C2B 1.0948(5) 0.4057(5) 0.5765(2) 0.0242(11) Uani d 1 . .
C C1A 0.6658(6) 0.2400(5) 0.66324(19) 0.0223(10) Uani d 1 . .
C C10A 0.6421(6) 0.0091(5) 0.67000(19) 0.0233(10) Uani d 1 . .
H H10C 0.739302 -0.015028 0.663499 0.028 Uiso calc 1 . .
H H10D 0.607285 -0.049896 0.693533 0.028 Uiso calc 1 . .
C C8B 1.1153(8) 0.1363(8) 0.4926(3) 0.0432(17) Uani d 1 . .
H H8BA 1.161637 0.056088 0.495918 0.065 Uiso calc 1 . .
H H8BB 1.144287 0.177335 0.463548 0.065 Uiso calc 1 . .
H H8BC 1.012946 0.124999 0.490164 0.065 Uiso calc 1 . .
C C12A 0.5793(8) -0.1127(7) 0.5993(3) 0.0415(15) Uani d 1 . .
H H12A 0.527374 -0.112131 0.567652 0.062 Uiso calc 1 . .
H H12B 0.548508 -0.182616 0.618075 0.062 Uiso calc 1 . .
H H12C 0.680372 -0.119791 0.595076 0.062 Uiso calc 1 . .
C C11A 0.4023(6) 0.0082(6) 0.6348(2) 0.0308(12) Uani d 1 . .
H H11D 0.343974 -0.007355 0.605063 0.046 Uiso calc 1 . .
H H11E 0.380714 0.089841 0.647181 0.046 Uiso calc 1 . .
H H11F 0.382401 -0.054127 0.658852 0.046 Uiso calc 1 . .
C C2A 0.6661(6) 0.3569(5) 0.6837(2) 0.0242(11) Uani d 1 . .
C C12B 1.0667(7) 0.1789(7) 0.7579(2) 0.0357(14) Uani d 1 . .
H H12D 1.113371 0.098843 0.761506 0.054 Uiso calc 1 . .
H H12E 0.965493 0.166659 0.750595 0.054 Uiso calc 1 . .
H H12F 1.081726 0.225376 0.787987 0.054 Uiso calc 1 . .
C C6B 1.0819(6) 0.4219(5) 0.6630(2) 0.0231(10) Uani d 1 . .
C C9B 1.3082(7) 0.2285(6) 0.5396(2) 0.0338(13) Uani d 1 . .
H H9BA 1.335127 0.269149 0.570282 0.051 Uiso calc 1 . .
H H9BB 1.337477 0.279205 0.512984 0.051 Uiso calc 1 . .
H H9BC 1.354303 0.148111 0.538753 0.051 Uiso calc 1 . .

loop_
_atom_site_aniso_label
_atom_site_aniso_U_11
_atom_site_aniso_U_22
_atom_site_aniso_U_33
_atom_site_aniso_U_12
_atom_site_aniso_U_13
_atom_site_aniso_U_23
Hg1 0.02045(11) 0.02636(11) 0.02252(11) -0.00026(8) 0.00344(7) 0.00093(8)
Hg2 0.02013(11) 0.02080(11) 0.02437(11) -0.00107(7) 0.00261(7) 0.00092(8)
Cl1 0.037(2) 0.039(6) 0.026(2) -0.011(3) 0.0085(15) -0.001(3)
Cl2 0.027(3) 0.0164(19) 0.035(4) -0.0063(18) 0.004(3) 0.000(2)
Br1 0.029(3) 0.038(7) 0.031(2) -0.004(3) 0.0054(16) -0.006(3)
Br2 0.026(4) 0.024(3) 0.035(5) -0.010(2) -0.002(3) -0.010(2)
C7B 0.022(3) 0.038(3) 0.028(3) -0.002(2) -0.002(2) 0.006(2)
C3B 0.026(3) 0.027(3) 0.040(3) 0.002(2) -0.001(2) 0.010(2)
C6A 0.016(2) 0.019(2) 0.023(2) 0.0008(18) 0.0048(18) 0.0009(19)
N2A 0.032(3) 0.019(2) 0.025(2) -0.0021(18) 0.0031(18) 0.0011(18)
N1A 0.028(2) 0.025(2) 0.027(2) 0.0016(19) 0.0034(19) 0.0045(19)
C4A 0.022(3) 0.033(3) 0.024(2) 0.004(2) 0.003(2) -0.004(2)
N1B 0.031(3) 0.031(3) 0.024(2) -0.002(2) 0.0052(19) 0.001(2)
N2B 0.023(2) 0.026(2) 0.025(2) 0.0036(18) 0.0032(17) 0.0000(18)
C4B 0.029(3) 0.018(2) 0.053(4) 0.004(2) 0.002(3) 0.006(3)
C1B 0.019(2) 0.016(2) 0.030(3) 0.0038(18) 0.005(2) 0.004(2)
C7A 0.020(3) 0.022(3) 0.040(3) -0.004(2) 0.003(2) 0.003(2)
C9A 0.029(3) 0.030(3) 0.050(4) -0.004(2) -0.002(3) 0.004(3)
C5B 0.025(3) 0.029(3) 0.039(3) 0.003(2) -0.003(2) -0.007(3)
C3A 0.016(2) 0.025(3) 0.034(3) -0.0020(19) 0.001(2) -0.006(2)
C8A 0.049(4) 0.033(3) 0.038(3) 0.000(3) 0.012(3) 0.013(3)
C10B 0.020(2) 0.032(3) 0.026(3) 0.007(2) 0.000(2) -0.003(2)
C5A 0.018(2) 0.028(3) 0.026(3) -0.002(2) -0.0009(19) 0.001(2)
C11B 0.029(3) 0.044(4) 0.031(3) 0.006(3) 0.000(2) 0.002(3)
C2B 0.016(2) 0.027(3) 0.029(3) 0.0012(19) -0.0017(19) 0.008(2)
C1A 0.016(2) 0.026(3) 0.024(2) -0.0026(19) -0.0049(18) -0.003(2)
C10A 0.022(2) 0.021(2) 0.027(3) 0.004(2) 0.006(2) 0.000(2)
C8B 0.043(4) 0.045(4) 0.042(4) -0.016(3) 0.010(3) -0.015(3)
C12A 0.053(4) 0.027(3) 0.045(4) -0.007(3) 0.007(3) -0.014(3)
C11A 0.025(3) 0.034(3) 0.033(3) -0.005(2) -0.002(2) 0.000(2)
C2A 0.020(2) 0.020(2) 0.033(3) 0.0012(19) -0.002(2) 0.000(2)
C12B 0.036(3) 0.041(4) 0.030(3) -0.004(3) 0.004(2) 0.003(3)
C6B 0.019(2) 0.023(3) 0.027(3) 0.0039(19) 0.0000(19) 0.001(2)
C9B 0.030(3) 0.035(3) 0.037(3) 0.004(2) 0.005(2) 0.008(3)

loop_
_atom_type_symbol
_atom_type_description
_atom_type_scat_dispersion_real
_atom_type_scat_dispersion_imag
_atom_type_scat_source
C C 0.0181 0.0091 'International Tables Vol C Tables 4.2.6.8 and 6.1.1.4'
H H 0.0000 0.0000 'International Tables Vol C Tables 4.2.6.8 and 6.1.1.4'
N N 0.0311 0.0180 'International Tables Vol C Tables 4.2.6.8 and 6.1.1.4'
Cl Cl 0.3639 0.7018 'International Tables Vol C Tables 4.2.6.8 and 6.1.1.4'
Hg Hg -4.2923 7.6849 'International Tables Vol C Tables 4.2.6.8 and 6.1.1.4'
Br Br -0.6763 1.2805 'International Tables Vol C Tables 4.2.6.8 and 6.1.1.4'

loop_
_geom_angle_atom_site_label_1
_geom_angle_atom_site_label_2
_geom_angle_atom_site_label_3
_geom_angle
_geom_angle_publ_flag
C1A Hg1 Cl1 175.4(5) y
C1A Hg1 Br1 178.6(6) y
C1A Hg1 Hg2 82.31(15) y
Cl1 Hg1 Hg2 97.8(5) y
Br1 Hg1 Hg2 97.5(5) y
C1B Hg2 Cl2 175.3(4) y
C1B Hg2 Br2 178.9(5) y
C1B Hg2 Hg1 86.82(15) y
Cl2 Hg2 Hg1 96.7(3) y
Br2 Hg2 Hg1 92.3(5) y
N1B C7B C2B 113.7(5) ?
N1B C7B H7BA 108.8 ?
C2B C7B H7BA 108.8 ?
N1B C7B H7BB 108.8 ?
C2B C7B H7BB 108.8 ?
H7BA C7B H7BB 107.7 ?
C2B C3B C4B 120.8(6) ?
C2B C3B H3BA 119.6 ?
C4B C3B H3BA 119.6 ?
C1A C6A C5A 119.0(5) ?
C1A C6A C10A 121.2(5) ?
C5A C6A C10A 119.8(5) ?
C11A N2A C12A 109.5(5) ?
C11A N2A C10A 110.7(4) ?
C12A N2A C10A 109.9(5) ?
C9A N1A C8A 111.6(5) ?
C9A N1A C7A 110.8(5) ?
C8A N1A C7A 110.6(5) ?
C5A C4A C3A 120.5(5) ?
C5A C4A H4AA 119.7 ?
C3A C4A H4AA 119.7 ?
C9B N1B C8B 110.3(5) ?
C9B N1B C7B 111.3(5) ?
C8B N1B C7B 109.6(5) ?
C11B N2B C12B 111.4(5) ?
C11B N2B C10B 110.8(5) ?
C12B N2B C10B 111.5(5) ?
C5B C4B C3B 119.3(6) ?
C5B C4B H4BA 120.3 ?
C3B C4B H4BA 120.3 ?
C6B C1B C2B 121.3(5) ?
C6B C1B Hg2 119.4(4) ?
C2B C1B Hg2 119.2(4) ?
N1A C7A C2A 112.3(5) ?
N1A C7A H7AA 109.1 ?
C2A C7A H7AA 109.1 ?
N1A C7A H7AB 109.1 ?
C2A C7A H7AB 109.1 ?
H7AA C7A H7AB 107.9 ?
N1A C9A H9AA 109.5 ?
N1A C9A H9AB 109.5 ?
H9AA C9A H9AB 109.5 ?
N1A C9A H9AC 109.5 ?
H9AA C9A H9AC 109.5 ?
H9AB C9A H9AC 109.5 ?
C4B C5B C6B 120.9(6) ?
C4B C5B H5BA 119.6 ?
C6B C5B H5BA 119.6 ?
C4A C3A C2A 119.5(5) ?
C4A C3A H3AA 120.2 ?
C2A C3A H3AA 120.2 ?
N1A C8A H8AA 109.5 ?
N1A C8A H8AB 109.5 ?
H8AA C8A H8AB 109.5 ?
N1A C8A H8AC 109.5 ?
H8AA C8A H8AC 109.5 ?
H8AB C8A H8AC 109.5 ?
N2B C10B C6B 112.7(5) ?
N2B C10B H10A 109.1 ?
C6B C10B H10A 109.1 ?
N2B C10B H10B 109.1 ?
C6B C10B H10B 109.1 ?
H10A C10B H10B 107.8 ?
C4A C5A C6A 120.6(5) ?
C4A C5A H5AA 119.7 ?
C6A C5A H5AA 119.7 ?
N2B C11B H11A 109.5 ?
N2B C11B H11B 109.5 ?
H11A C11B H11B 109.5 ?
N2B C11B H11C 109.5 ?
H11A C11B H11C 109.5 ?
H11B C11B H11C 109.5 ?
C3B C2B C1B 118.8(6) ?
C3B C2B C7B 119.8(5) ?
C1B C2B C7B 121.3(5) ?
C2A C1A C6A 120.3(5) ?
C2A C1A Hg1 119.7(4) ?
C6A C1A Hg1 119.8(4) ?
N2A C10A C6A 111.9(4) ?
N2A C10A H10C 109.2 ?
C6A C10A H10C 109.2 ?
N2A C10A H10D 109.2 ?
C6A C10A H10D 109.2 ?
H10C C10A H10D 107.9 ?
N1B C8B H8BA 109.5 ?
N1B C8B H8BB 109.5 ?
H8BA C8B H8BB 109.5 ?
N1B C8B H8BC 109.5 ?
H8BA C8B H8BC 109.5 ?
H8BB C8B H8BC 109.5 ?
N2A C12A H12A 109.5 ?
N2A C12A H12B 109.5 ?
H12A C12A H12B 109.5 ?
N2A C12A H12C 109.5 ?
H12A C12A H12C 109.5 ?
H12B C12A H12C 109.5 ?
N2A C11A H11D 109.5 ?
N2A C11A H11E 109.5 ?
H11D C11A H11E 109.5 ?
N2A C11A H11F 109.5 ?
H11D C11A H11F 109.5 ?
H11E C11A H11F 109.5 ?
C1A C2A C3A 120.1(5) ?
C1A C2A C7A 120.6(5) ?
C3A C2A C7A 119.2(5) ?
N2B C12B H12D 109.5 ?
N2B C12B H12E 109.5 ?
H12D C12B H12E 109.5 ?
N2B C12B H12F 109.5 ?
H12D C12B H12F 109.5 ?
H12E C12B H12F 109.5 ?
C1B C6B C5B 118.8(5) ?
C1B C6B C10B 121.8(5) ?
C5B C6B C10B 119.3(5) ?
N1B C9B H9BA 109.5 ?
N1B C9B H9BB 109.5 ?
H9BA C9B H9BB 109.5 ?
N1B C9B H9BC 109.5 ?
H9BA C9B H9BC 109.5 ?
H9BB C9B H9BC 109.5 ?

loop_
_geom_bond_atom_site_label_1
_geom_bond_atom_site_label_2
_geom_bond_distance
_geom_bond_publ_flag
Hg1 C1A 2.060(5) y
Hg1 Cl1 2.365(19) y
Hg1 Br1 2.39(2) y
Hg1 Hg2 3.6153(3) y
Hg2 C1B 2.073(5) y
Hg2 Cl2 2.331(11) y
Hg2 Br2 2.417(19) y
C7B N1B 1.470(8) ?
C7B C2B 1.504(9) ?
C7B H7BA 0.9900 ?
C7B H7BB 0.9900 ?
C3B C2B 1.392(8) ?
C3B C4B 1.396(10) ?
C3B H3BA 0.9500 ?
C6A C1A 1.399(8) ?
C6A C5A 1.404(8) ?
C6A C10A 1.506(7) ?
N2A C11A 1.469(8) ?
N2A C12A 1.473(8) ?
N2A C10A 1.477(7) ?
N1A C9A 1.447(8) ?
N1A C8A 1.459(8) ?
N1A C7A 1.467(7) ?
C4A C5A 1.377(8) ?
C4A C3A 1.395(9) ?
C4A H4AA 0.9500 ?
N1B C9B 1.458(8) ?
N1B C8B 1.469(8) ?
N2B C11B 1.444(8) ?
N2B C12B 1.454(8) ?
N2B C10B 1.462(7) ?
C4B C5B 1.385(10) ?
C4B H4BA 0.9500 ?
C1B C6B 1.383(8) ?
C1B C2B 1.400(8) ?
C7A C2A 1.531(8) ?
C7A H7AA 0.9900 ?
C7A H7AB 0.9900 ?
C9A H9AA 0.9800 ?
C9A H9AB 0.9800 ?
C9A H9AC 0.9800 ?
C5B C6B 1.403(8) ?
C5B H5BA 0.9500 ?
C3A C2A 1.396(8) ?
C3A H3AA 0.9500 ?
C8A H8AA 0.9800 ?
C8A H8AB 0.9800 ?
C8A H8AC 0.9800 ?
C10B C6B 1.515(8) ?
C10B H10A 0.9900 ?
C10B H10B 0.9900 ?
C5A H5AA 0.9500 ?
C11B H11A 0.9800 ?
C11B H11B 0.9800 ?
C11B H11C 0.9800 ?
C1A C2A 1.394(8) ?
C10A H10C 0.9900 ?
C10A H10D 0.9900 ?
C8B H8BA 0.9800 ?
C8B H8BB 0.9800 ?
C8B H8BC 0.9800 ?
C12A H12A 0.9800 ?
C12A H12B 0.9800 ?
C12A H12C 0.9800 ?
C11A H11D 0.9800 ?
C11A H11E 0.9800 ?
C11A H11F 0.9800 ?
C12B H12D 0.9800 ?
C12B H12E 0.9800 ?
C12B H12F 0.9800 ?
C9B H9BA 0.9800 ?
C9B H9BB 0.9800 ?
C9B H9BC 0.9800 ?

loop_
_geom_hbond_atom_site_label_D
_geom_hbond_atom_site_label_H
_geom_hbond_atom_site_label_A
_geom_hbond_site_symmetry_A
_geom_hbond_distance_DH
_geom_hbond_distance_HA
_geom_hbond_distance_DA
_geom_hbond_angle_DHA
_geom_hbond_publ_flag
C7B H7BA Cl1_a . 0.99 2.93 3.90(2) 166.8 yes
C7B H7BA Br1_b . 0.99 3.06 4.01(2) 163.0 yes
C10A H10C Cl2_a . 0.99 2.89 3.871(16) 170.5 yes
C10A H10C Br2_b . 0.99 2.82 3.80(2) 169.1 yes
C8B H8BA Br1_b 3_756 0.98 3.06 4.04(2) 174.0 yes
C12A H12A Br1_b 3_656 0.98 2.96 3.87(2) 154.9 yes

loop_
_geom_torsion_atom_site_label_1
_geom_torsion_atom_site_label_2
_geom_torsion_atom_site_label_3
_geom_torsion_atom_site_label_4
_geom_torsion
C2B C7B N1B C9B -68.9(6)
C2B C7B N1B C8B 168.9(5)
C2B C3B C4B C5B 1.2(9)
C9A N1A C7A C2A 79.0(6)
C8A N1A C7A C2A -156.7(5)
C3B C4B C5B C6B -0.8(9)
C5A C4A C3A C2A -0.5(8)
C11B N2B C10B C6B 72.6(6)
C12B N2B C10B C6B -162.7(5)
C3A C4A C5A C6A -0.6(8)
C1A C6A C5A C4A 1.9(8)
C10A C6A C5A C4A -179.8(5)
C4B C3B C2B C1B -0.7(9)
C4B C3B C2B C7B 177.4(5)
C6B C1B C2B C3B -0.2(8)
Hg2 C1B C2B C3B -176.2(4)
C6B C1B C2B C7B -178.3(5)
Hg2 C1B C2B C7B 5.8(7)
N1B C7B C2B C3B 136.3(6)
N1B C7B C2B C1B -45.7(7)
C5A C6A C1A C2A -2.2(8)
C10A C6A C1A C2A 179.5(5)
C5A C6A C1A Hg1 -176.4(4)
C10A C6A C1A Hg1 5.4(7)
C11A N2A C10A C6A -72.6(6)
C12A N2A C10A C6A 166.3(5)
C1A C6A C10A N2A -48.0(7)
C5A C6A C10A N2A 133.8(5)
C6A C1A C2A C3A 1.2(8)
Hg1 C1A C2A C3A 175.4(4)
C6A C1A C2A C7A 177.4(5)
Hg1 C1A C2A C7A -8.4(7)
C4A C3A C2A C1A 0.2(8)
C4A C3A C2A C7A -176.1(5)
N1A C7A C2A C1A 43.7(7)
N1A C7A C2A C3A -140.1(5)
C2B C1B C6B C5B 0.6(8)
Hg2 C1B C6B C5B 176.6(4)
C2B C1B C6B C10B 178.6(5)
Hg2 C1B C6B C10B -5.5(7)
C4B C5B C6B C1B -0.1(9)
C4B C5B C6B C10B -178.1(5)
N2B C10B C6B C1B 43.1(7)
N2B C10B C6B C5B -139.0(5)
